data_4036108
loop_
_publ_author_name
'Yang, Dongxu'
'Li, Dan'
'Wang, Linqing'
'Zhao, Depeng'
'Wang, Rui'

_publ_section_title
;
 Development and Application of \a-Heteroatom Ketones in Asymmetric
 Michael Reaction with \b-trans-Nitroalkenes.
;
_journal_issue 9
_journal_name_full 'The Journal of organic chemistry'
_journal_page_first 4336
_journal_page_last 4348
_journal_paper_doi 10.1021/acs.joc.5b00013
_journal_volume 80
_journal_year 2015
_chemical_absolute_configuration ad
_chemical_formula_moiety 'C19 H16 Cl N3 O3'
_chemical_formula_sum 'C19 H16 Cl N3 O3'
_chemical_formula_weight 369.80
_space_group_crystal_system orthorhombic
_space_group_IT_number 19
_space_group_name_Hall 'P 2ac 2ab'
_space_group_name_H-M_alt 'P 21 21 21'
_atom_sites_solution_hydrogens geom
_atom_sites_solution_primary direct
_atom_sites_solution_secondary difmap
_audit_creation_date 2014-11-07
_audit_creation_method
;
Olex2 1.2
(compiled 2014.09.19 svn.r3010 for OlexSys, GUI svn.r4874)
;
_cell_angle_alpha 90.00
_cell_angle_beta 90.00
_cell_angle_gamma 90.00
_cell_formula_units_Z 4
_cell_length_a 8.1338(5)
_cell_length_b 10.2777(6)
_cell_length_c 21.8101(9)
_cell_measurement_reflns_used 873
_cell_measurement_temperature 294.29(10)
_cell_measurement_theta_max 22.9790
_cell_measurement_theta_min 3.7320
_cell_volume 1823.25(17)
_computing_cell_refinement
'CrysAlisPro, Agilent Technologies, Version 1.171.36.32 (release 02-08-2013 CrysAlis171 .NET) (compiled Aug 2 2013,16:46:58)'
_computing_data_collection
'CrysAlisPro, Agilent Technologies, Version 1.171.36.32 (release 02-08-2013 CrysAlis171 .NET) (compiled Aug 2 2013,16:46:58)'
_computing_data_reduction
'CrysAlisPro, Agilent Technologies, Version 1.171.36.32 (release 02-08-2013 CrysAlis171 .NET) (compiled Aug 2 2013,16:46:58)'
_computing_molecular_graphics 'Olex2 (Dolomanov et al., 2009)'
_computing_publication_material 'Olex2 (Dolomanov et al., 2009)'
_computing_structure_refinement 'ShelXL (Sheldrick, 2008)'
_computing_structure_solution 'ShelXS (Sheldrick, 2008)'
_diffrn_ambient_temperature 294.29(10)
_diffrn_detector_area_resol_mean 16.0733
_diffrn_measured_fraction_theta_full 0.997
_diffrn_measured_fraction_theta_max 0.997
_diffrn_measurement_details
;
#__ type_ start__ end____ width___ exp.time_
  1 omega   -1.00   26.00   1.5000   12.0000
omega____ theta____ kappa____ phi______ frames
    -      -16.3571  -99.0000  -30.0000 18

#__ type_ start__ end____ width___ exp.time_
  2 omega   56.00   86.00   1.5000   12.0000
omega____ theta____ kappa____ phi______ frames
    -       19.7946  178.0000  -90.0000 20

#__ type_ start__ end____ width___ exp.time_
  3 omega  -38.00   49.00   1.5000   12.0000
omega____ theta____ kappa____ phi______ frames
    -       19.7946  -77.0000   90.0000 58
;
_diffrn_measurement_device_type 'SuperNova, Dual, Cu at zero, Eos'
_diffrn_measurement_method '\w scans'
_diffrn_orient_matrix_UB_11 -0.0525483000
_diffrn_orient_matrix_UB_12 -0.0199563000
_diffrn_orient_matrix_UB_13 -0.0242245000
_diffrn_orient_matrix_UB_21 -0.0140062000
_diffrn_orient_matrix_UB_22 0.0659819000
_diffrn_orient_matrix_UB_23 -0.0078456000
_diffrn_orient_matrix_UB_31 0.0682280000
_diffrn_orient_matrix_UB_32 -0.0017097000
_diffrn_orient_matrix_UB_33 -0.0202476000
_diffrn_radiation_monochromator mirror
_diffrn_radiation_type MoK\a
_diffrn_radiation_wavelength 0.71073
_diffrn_reflns_av_R_equivalents 0.0311
_diffrn_reflns_av_unetI/netI 0.0681
_diffrn_reflns_limit_h_max 10
_diffrn_reflns_limit_h_min -9
_diffrn_reflns_limit_k_max 12
_diffrn_reflns_limit_k_min -7
_diffrn_reflns_limit_l_max 26
_diffrn_reflns_limit_l_min -25
_diffrn_reflns_number 4801
_diffrn_reflns_theta_full 25.50
_diffrn_reflns_theta_max 26.02
_diffrn_reflns_theta_min 3.33
_diffrn_source 'SuperNova (Mo) X-ray Source'
_exptl_absorpt_coefficient_mu 0.233
_exptl_absorpt_correction_T_max 1.00000
_exptl_absorpt_correction_T_min 0.86697
_exptl_absorpt_correction_type multi-scan
_exptl_absorpt_process_details
'CrysAlisPro, Agilent Technologies, Version 1.171.36.32 (release 02-08-2013 CrysAlis171 .NET) (compiled Aug 2 2013,16:46:58) Empirical absorption correction using spherical harmonics, implemented in SCALE3 ABSPACK scaling algorithm.'
_exptl_crystal_colour 'clear light colourless'
_exptl_crystal_density_diffrn 1.347
_exptl_crystal_density_method 'not measured'
_exptl_crystal_description block
_exptl_crystal_F_000 768
_exptl_crystal_size_max 0.26
_exptl_crystal_size_mid 0.24
_exptl_crystal_size_min 0.17
_refine_diff_density_max 0.170
_refine_diff_density_min -0.200
_refine_diff_density_rms 0.045
_refine_ls_abs_structure_details 'Flack H D (1983), Acta Cryst. A39, 876-881'
_refine_ls_abs_structure_Flack 0.02(13)
_refine_ls_extinction_method none
_refine_ls_goodness_of_fit_ref 1.086
_refine_ls_hydrogen_treatment constr
_refine_ls_matrix_type full
_refine_ls_number_parameters 235
_refine_ls_number_reflns 3002
_refine_ls_number_restraints 0
_refine_ls_restrained_S_all 1.086
_refine_ls_R_factor_all 0.1142
_refine_ls_R_factor_gt 0.0603
_refine_ls_shift/su_max 0.000
_refine_ls_shift/su_mean 0.000
_refine_ls_structure_factor_coef Fsqd
_refine_ls_weighting_details 'calc w=1/[\s^2^(Fo^2^)+(0.0402P)^2^+0.0000P] where P=(Fo^2^+2Fc^2^)/3'
_refine_ls_weighting_scheme calc
_refine_ls_wR_factor_gt 0.1047
_refine_ls_wR_factor_ref 0.1366
_reflns_number_gt 1723
_reflns_number_total 3002
_reflns_threshold_expression >2sigma(I)
_cod_data_source_file jo5b00013_si_002.cif
_cod_data_source_block ydx_3
_cod_original_cell_volume 1823.25(16)
_cod_database_code 4036108
_reflns_odcompleteness_completeness 99.54
_reflns_odcompleteness_iscentric 1
_reflns_odcompleteness_theta 26.32
_olex2_refinement_description
;
1. Fixed Uiso
 At 1.2 times of:
  All C(H) groups, All C(H,H) groups
2.a Ternary CH refined with riding coordinates:
 C4(H4), C8(H8)
2.b Secondary CH2 refined with riding coordinates:
 C15(H15A,H15B)
2.c Aromatic/amide H refined with riding coordinates:
 C12(H12), C13(H13), C14(H14), C16(H16), C18(H18), C19(H19), C21(H21),
 C22(H22), C23(H23), C24(H24), C25(H25), C26(H26)
;
_olex2_submission_special_instructions 'No special instructions were received'

loop_
_space_group_symop_id
_space_group_symop_operation_xyz
1 'x, y, z'
2 '-x+1/2, -y, z+1/2'
3 'x+1/2, -y+1/2, -z'
4 '-x, y+1/2, -z+1/2'

loop_
_atom_site_label
_atom_site_type_symbol
_atom_site_fract_x
_atom_site_fract_y
_atom_site_fract_z
_atom_site_U_iso_or_equiv
_atom_site_adp_type
_atom_site_occupancy
_atom_site_calc_flag
_atom_site_refinement_flags_posn
Cl1 Cl 0.31986(16) 0.68693(14) 0.19421(5) 0.0829(5) Uani 1 d .
O2 O 0.4471(4) 0.8403(3) 0.30443(13) 0.0644(9) Uani 1 d .
N7 N 0.8363(6) 0.6585(5) 0.12203(16) 0.0690(11) Uani 1 d .
C4 C 0.4917(6) 0.6519(4) 0.24194(17) 0.0533(11) Uani 1 d .
H4 H 0.4962 0.5580 0.2495 0.064 Uiso 1 calc R
C5 C 0.7929(5) 0.6827(4) 0.25855(17) 0.0499(10) Uani 1 d .
N6 N 0.4794(4) 0.6887(3) 0.41674(15) 0.0573(9) Uani 1 d .
N1 N 0.4596(5) 0.5152(3) 0.35636(18) 0.0705(12) Uani 1 d .
C8 C 0.6551(5) 0.6960(4) 0.21275(16) 0.0489(10) Uani 1 d .
H8 H 0.6452 0.7878 0.2012 0.059 Uiso 1 calc R
C9 C 0.4680(5) 0.7226(4) 0.30273(19) 0.0514(10) Uani 1 d .
C10 C 0.4722(6) 0.6437(4) 0.35795(19) 0.0521(11) Uani 1 d .
C11 C 0.5003(6) 0.8186(5) 0.43913(17) 0.0572(11) Uani 1 d .
C12 C 0.8344(7) 0.5625(5) 0.2828(2) 0.0706(14) Uani 1 d .
H12 H 0.7809 0.4881 0.2689 0.085 Uiso 1 calc R
C13 C 0.8764(6) 0.7906(5) 0.2797(2) 0.0698(14) Uani 1 d .
H13 H 0.8512 0.8722 0.2638 0.084 Uiso 1 calc R
C14 C 0.6358(6) 0.8912(5) 0.4228(2) 0.0664(13) Uani 1 d .
H14 H 0.7121 0.8579 0.3952 0.080 Uiso 1 calc R
C15 C 0.6854(6) 0.6156(4) 0.15467(17) 0.0577(12) Uani 1 d .
H15A H 0.6962 0.5246 0.1657 0.069 Uiso 1 calc R
H15B H 0.5916 0.6241 0.1275 0.069 Uiso 1 calc R
C16 C 0.4701(7) 0.5819(6) 0.4535(2) 0.0855(17) Uani 1 d .
H16 H 0.4719 0.5813 0.4961 0.103 Uiso 1 calc R
O21 O 0.9218(6) 0.5787(4) 0.0991(2) 0.1297(18) Uani 1 d .
C18 C 0.3849(7) 0.8677(6) 0.4800(2) 0.0848(17) Uani 1 d .
H18 H 0.2924 0.8196 0.4907 0.102 Uiso 1 calc R
C19 C 0.9993(8) 0.7792(8) 0.3250(3) 0.100(2) Uani 1 d .
H19 H 1.0559 0.8518 0.3392 0.120 Uiso 1 calc R
O20 O 0.8632(7) 0.7710(4) 0.1160(2) 0.1304(19) Uani 1 d .
C21 C 1.0324(7) 0.6560(9) 0.3475(3) 0.100(2) Uani 1 d .
H21 H 1.1121 0.6462 0.3777 0.120 Uiso 1 calc R
C22 C 0.4579(8) 0.4777(5) 0.4166(3) 0.0934(19) Uani 1 d .
H22 H 0.4494 0.3921 0.4301 0.112 Uiso 1 calc R
C23 C 0.6579(8) 1.0136(5) 0.4476(2) 0.0829(17) Uani 1 d .
H23 H 0.7483 1.0635 0.4363 0.100 Uiso 1 calc R
C24 C 0.4114(10) 0.9896(7) 0.5044(3) 0.101(2) Uani 1 d .
H24 H 0.3356 1.0235 0.5320 0.121 Uiso 1 calc R
C25 C 0.5457(10) 1.0617(6) 0.4891(3) 0.097(2) Uani 1 d .
H25 H 0.5616 1.1432 0.5067 0.116 Uiso 1 calc R
C26 C 0.9540(8) 0.5518(7) 0.3272(3) 0.0943(19) Uani 1 d .
H26 H 0.9799 0.4704 0.3431 0.113 Uiso 1 calc R

loop_
_atom_site_aniso_label
_atom_site_aniso_U_11
_atom_site_aniso_U_22
_atom_site_aniso_U_33
_atom_site_aniso_U_23
_atom_site_aniso_U_13
_atom_site_aniso_U_12
Cl1 0.0635(7) 0.1166(11) 0.0687(7) -0.0222(9) -0.0100(7) 0.0059(9)
O2 0.089(2) 0.0564(17) 0.0480(15) -0.0038(16) 0.0025(18) 0.0190(18)
N7 0.083(3) 0.074(3) 0.050(2) 0.004(2) 0.023(2) -0.008(3)
C4 0.055(3) 0.056(2) 0.049(2) -0.006(2) 0.005(2) 0.002(3)
C5 0.051(2) 0.053(2) 0.046(2) 0.000(2) 0.014(2) -0.003(2)
N6 0.054(2) 0.071(2) 0.0470(18) 0.006(2) 0.0023(19) -0.006(2)
N1 0.081(3) 0.061(2) 0.070(3) 0.008(2) 0.009(3) -0.007(2)
C8 0.060(3) 0.040(2) 0.046(2) 0.001(2) 0.005(2) 0.002(2)
C9 0.050(3) 0.053(2) 0.051(2) 0.003(2) 0.006(2) 0.009(2)
C10 0.046(3) 0.057(3) 0.054(2) 0.003(2) 0.004(2) 0.000(2)
C11 0.051(3) 0.082(3) 0.039(2) 0.002(2) -0.003(2) -0.004(3)
C12 0.072(3) 0.077(3) 0.063(3) 0.006(3) 0.004(3) 0.009(3)
C13 0.059(3) 0.084(3) 0.067(3) -0.008(3) 0.014(3) -0.021(3)
C14 0.056(3) 0.087(3) 0.056(3) 0.006(3) -0.010(3) -0.003(3)
C15 0.063(3) 0.062(2) 0.048(2) -0.004(2) 0.012(2) -0.005(3)
C16 0.099(5) 0.095(4) 0.062(3) 0.025(3) 0.001(3) -0.019(4)
O21 0.108(4) 0.116(3) 0.165(4) -0.011(3) 0.072(3) 0.011(3)
C18 0.092(4) 0.111(4) 0.051(3) -0.007(3) 0.009(3) -0.005(4)
C19 0.064(4) 0.142(5) 0.094(4) -0.028(5) 0.016(4) -0.043(5)
O20 0.167(5) 0.084(3) 0.140(4) 0.021(3) 0.080(4) -0.022(3)
C21 0.051(3) 0.175(7) 0.073(4) -0.011(5) 0.005(3) 0.008(5)
C22 0.117(5) 0.078(3) 0.085(4) 0.027(3) 0.006(4) -0.018(4)
C23 0.092(4) 0.092(4) 0.065(3) 0.003(3) -0.034(4) -0.019(4)
C24 0.127(6) 0.119(5) 0.056(3) -0.014(4) 0.009(4) 0.015(5)
C25 0.144(7) 0.094(4) 0.051(3) -0.010(3) -0.034(4) 0.003(5)
C26 0.087(5) 0.126(5) 0.071(4) 0.011(4) -0.001(4) 0.026(4)

loop_
_atom_type_symbol
_atom_type_description
_atom_type_scat_dispersion_real
_atom_type_scat_dispersion_imag
_atom_type_scat_source
C C 0.0033 0.0016 'International Tables Vol C Tables 4.2.6.8 and 6.1.1.4'
H H 0.0000 0.0000 'International Tables Vol C Tables 4.2.6.8 and 6.1.1.4'
Cl Cl 0.1484 0.1585 'International Tables Vol C Tables 4.2.6.8 and 6.1.1.4'
N N 0.0061 0.0033 'International Tables Vol C Tables 4.2.6.8 and 6.1.1.4'
O O 0.0106 0.0060 'International Tables Vol C Tables 4.2.6.8 and 6.1.1.4'

loop_
_geom_angle_atom_site_label_1
_geom_angle_atom_site_label_2
_geom_angle_atom_site_label_3
_geom_angle
O21 N7 C15 118.7(4)
O20 N7 C15 119.7(5)
O20 N7 O21 121.4(5)
Cl1 C4 H4 109.1
C8 C4 Cl1 112.1(3)
C8 C4 H4 109.1
C9 C4 Cl1 108.2(3)
C9 C4 H4 109.1
C9 C4 C8 109.2(3)
C12 C5 C8 121.0(4)
C13 C5 C8 121.0(4)
C13 C5 C12 117.9(4)
C10 N6 C11 129.9(4)
C16 N6 C10 106.1(4)
C16 N6 C11 123.9(4)
C10 N1 C22 104.8(4)
C4 C8 H8 108.6
C5 C8 C4 109.9(3)
C5 C8 H8 108.6
C5 C8 C15 112.3(4)
C15 C8 C4 108.8(3)
C15 C8 H8 108.6
O2 C9 C4 121.1(4)
O2 C9 C10 122.1(4)
C10 C9 C4 116.9(3)
N6 C10 C9 126.3(4)
N1 C10 N6 111.4(4)
N1 C10 C9 122.2(4)
C14 C11 N6 120.8(4)
C14 C11 C18 120.6(5)
C18 C11 N6 118.5(4)
C5 C12 H12 119.6
C26 C12 C5 120.8(5)
C26 C12 H12 119.6
C5 C13 H13 119.5
C5 C13 C19 121.1(5)
C19 C13 H13 119.5
C11 C14 H14 120.1
C11 C14 C23 119.7(5)
C23 C14 H14 120.1
N7 C15 C8 111.7(4)
N7 C15 H15A 109.3
N7 C15 H15B 109.3
C8 C15 H15A 109.3
C8 C15 H15B 109.3
H15A C15 H15B 107.9
N6 C16 H16 126.4
C22 C16 N6 107.2(4)
C22 C16 H16 126.4
C11 C18 H18 120.9
C24 C18 C11 118.2(6)
C24 C18 H18 120.9
C13 C19 H19 121.2
C21 C19 C13 117.5(6)
C21 C19 H19 121.2
C19 C21 H21 119.1
C26 C21 C19 121.9(6)
C26 C21 H21 119.1
N1 C22 H22 124.8
C16 C22 N1 110.4(4)
C16 C22 H22 124.8
C14 C23 H23 120.1
C25 C23 C14 119.9(6)
C25 C23 H23 120.1
C18 C24 H24 119.1
C25 C24 C18 121.7(6)
C25 C24 H24 119.1
C23 C25 H25 120.1
C24 C25 C23 119.8(6)
C24 C25 H25 120.1
C12 C26 H26 119.6
C21 C26 C12 120.7(6)
C21 C26 H26 119.6

loop_
_geom_bond_atom_site_label_1
_geom_bond_atom_site_label_2
_geom_bond_distance
Cl1 C4 1.780(5)
O2 C9 1.222(4)
N7 C15 1.486(6)
N7 O21 1.186(5)
N7 O20 1.183(5)
C4 H4 0.9800
C4 C8 1.541(6)
C4 C9 1.524(5)
C5 C8 1.507(6)
C5 C12 1.386(6)
C5 C13 1.380(6)
N6 C10 1.364(5)
N6 C11 1.432(5)
N6 C16 1.360(5)
N1 C10 1.326(5)
N1 C22 1.370(6)
C8 H8 0.9800
C8 C15 1.532(5)
C9 C10 1.452(5)
C11 C14 1.378(6)
C11 C18 1.389(6)
C12 H12 0.9300
C12 C26 1.376(7)
C13 H13 0.9300
C13 C19 1.410(7)
C14 H14 0.9300
C14 C23 1.382(6)
C15 H15A 0.9700
C15 H15B 0.9700
C16 H16 0.9300
C16 C22 1.343(7)
C18 H18 0.9300
C18 C24 1.378(7)
C19 H19 0.9300
C19 C21 1.385(8)
C21 H21 0.9300
C21 C26 1.323(8)
C22 H22 0.9300
C23 H23 0.9300
C23 C25 1.377(7)
C24 H24 0.9300
C24 C25 1.361(8)
C25 H25 0.9300
C26 H26 0.9300

loop_
_geom_torsion_atom_site_label_1
_geom_torsion_atom_site_label_2
_geom_torsion_atom_site_label_3
_geom_torsion_atom_site_label_4
_geom_torsion
Cl1 C4 C8 C5 171.6(3)
Cl1 C4 C8 C15 -65.1(4)
Cl1 C4 C9 O2 -56.1(5)
Cl1 C4 C9 C10 124.1(4)
O2 C9 C10 N6 -10.6(8)
O2 C9 C10 N1 165.3(4)
C4 C8 C15 N7 176.6(3)
C4 C9 C10 N6 169.1(4)
C4 C9 C10 N1 -15.0(7)
C5 C8 C15 N7 -61.6(5)
C5 C12 C26 C21 -0.3(8)
C5 C13 C19 C21 -0.2(7)
N6 C11 C14 C23 -176.5(4)
N6 C11 C18 C24 175.9(4)
N6 C16 C22 N1 0.2(7)
C8 C4 C9 O2 66.1(5)
C8 C4 C9 C10 -113.6(4)
C8 C5 C12 C26 -176.3(4)
C8 C5 C13 C19 176.5(4)
C9 C4 C8 C5 51.7(4)
C9 C4 C8 C15 175.0(3)
C10 N6 C11 C14 -57.5(7)
C10 N6 C11 C18 125.5(5)
C10 N6 C16 C22 0.0(6)
C10 N1 C22 C16 -0.3(7)
C11 N6 C10 N1 177.0(4)
C11 N6 C10 C9 -6.7(8)
C11 N6 C16 C22 -177.4(5)
C11 C14 C23 C25 0.9(7)
C11 C18 C24 C25 0.4(8)
C12 C5 C8 C4 61.5(5)
C12 C5 C8 C15 -59.7(5)
C12 C5 C13 C19 -0.6(6)
C13 C5 C8 C4 -115.5(4)
C13 C5 C8 C15 123.3(4)
C13 C5 C12 C26 0.8(6)
C13 C19 C21 C26 0.7(9)
C14 C11 C18 C24 -1.0(7)
C14 C23 C25 C24 -1.6(8)
C16 N6 C10 N1 -0.2(6)
C16 N6 C10 C9 176.1(5)
C16 N6 C11 C14 119.2(5)
C16 N6 C11 C18 -57.8(6)
O21 N7 C15 C8 141.6(5)
C18 C11 C14 C23 0.4(6)
C18 C24 C25 C23 1.0(9)
C19 C21 C26 C12 -0.5(9)
O20 N7 C15 C8 -43.3(6)
C22 N1 C10 N6 0.3(6)
C22 N1 C10 C9 -176.1(4)
